data_7121933
loop_
_publ_author_name
'Mason, Kevin'
'Harnden, Alice C.'
'Patrick, Connor W.'
'Poh, Adeline W. J.'
'Batsanov, Andrei S.'
'Suturina, Elizaveta A.'
'Vonci, Michele'
'McInnes, Eric J. L.'
'Chilton, Nicholas F.'
'Parker, David'

_publ_section_title
;
 Exquisite sensitivity of the ligand field to solvation and donor
 polarisability in coordinatively saturated lanthanide complexes.
;
_journal_issue 61
_journal_name_full 'Chemical communications (Cambridge, England)'
_journal_page_first 8486
_journal_page_last 8489
_journal_paper_doi 10.1039/c8cc04995e
_journal_volume 54
_journal_year 2018
_chemical_absolute_configuration ad
_chemical_formula_moiety 'C27 H27 N6 O6 Yb, 3(H2 O)'
_chemical_formula_sum 'C27 H33 N6 O9 Yb'
_chemical_formula_weight 758.63
_space_group_crystal_system monoclinic
_space_group_IT_number 7
_space_group_name_Hall 'P -2yac'
_space_group_name_H-M_alt 'P 1 n 1'
_symmetry_space_group_name_Hall 'P -2yac'
_symmetry_space_group_name_H-M 'P 1 n 1'
_atom_sites_solution_hydrogens mixed
_atom_sites_solution_primary dual
_atom_sites_solution_secondary difmap
_audit_creation_date 2018-06-13
_audit_creation_method
;
Olex2 1.2-beta
(compiled 2018.05.29 svn.r3508 for OlexSys, GUI svn.r5506)
;
_audit_update_record
;
2018-06-19 deposited with the CCDC.
2018-07-10 downloaded from the CCDC.
;
_cell_angle_alpha 90
_cell_angle_beta 99.3301(14)
_cell_angle_gamma 90
_cell_formula_units_Z 2
_cell_length_a 7.9466(3)
_cell_length_b 11.7823(5)
_cell_length_c 14.7072(6)
_cell_measurement_reflns_used 9868
_cell_measurement_temperature 120
_cell_measurement_theta_max 29.30
_cell_measurement_theta_min 2.23
_cell_volume 1358.81(10)
_computing_cell_refinement 'SAINT v8.38A (Bruker, 2017)'
_computing_data_collection 'APEX3 v.2016.1-0 (Bruker, 2016)'
_computing_data_reduction 'SAINT v8.38A (Bruker, 2017)'
_computing_molecular_graphics 'Olex2 (Dolomanov et al., 2009)'
_computing_publication_material 'Olex2 (Dolomanov et al., 2009)'
_computing_structure_refinement 'ShelXL 2018/3 multi-CPU (Sheldrick, 2015a)'
_computing_structure_solution 'ShelXT 2018/2 (Sheldrick, 2015)'
_diffrn_ambient_temperature 120
_diffrn_detector_area_resol_mean 10.4
_diffrn_detector_type 'Bruker PHOTON 100 CMOS'
_diffrn_measured_fraction_theta_full 1.000
_diffrn_measured_fraction_theta_max 0.998
_diffrn_measurement_device '3-circle area detector diffractometer'
_diffrn_measurement_device_type 'Bruker D8 Venture'
_diffrn_measurement_method '\f and \w scans'
_diffrn_radiation_monochromator 'focusing mirrors'
_diffrn_radiation_probe x-ray
_diffrn_radiation_type MoK\a
_diffrn_radiation_wavelength 0.71073
_diffrn_reflns_av_R_equivalents 0.0423
_diffrn_reflns_av_unetI/netI 0.0551
_diffrn_reflns_Laue_measured_fraction_full 1.000
_diffrn_reflns_Laue_measured_fraction_max 0.998
_diffrn_reflns_limit_h_max 12
_diffrn_reflns_limit_h_min -12
_diffrn_reflns_limit_k_max 18
_diffrn_reflns_limit_k_min -18
_diffrn_reflns_limit_l_max 22
_diffrn_reflns_limit_l_min -22
_diffrn_reflns_number 36972
_diffrn_reflns_point_group_measured_fraction_full 0.999
_diffrn_reflns_point_group_measured_fraction_max 0.986
_diffrn_reflns_theta_full 25.242
_diffrn_reflns_theta_max 33.725
_diffrn_reflns_theta_min 2.226
_diffrn_source 'microfocus sealed X-ray tube'
_diffrn_source_type 'Incoatec I\mS microsource'
_diffrn_standards_number 0
_exptl_absorpt_coefficient_mu 3.509
_exptl_absorpt_correction_T_max 0.9913
_exptl_absorpt_correction_T_min 0.5421
_exptl_absorpt_correction_type integration
_exptl_absorpt_process_details
; SADABS-2016/2 (Krause et al, 2015) was used for absorption correction. 
 wR2(int) was 0.1170 before and 0.0401 after correction. The Ratio of minimum  
 to maximum transmission is 0.5469. The \l/2 correction factor is Not present.
;
_exptl_crystal_colour colourless
_exptl_crystal_colour_primary colourless
_exptl_crystal_density_diffrn 1.854
_exptl_crystal_description lathe
_exptl_crystal_F_000 758
_exptl_crystal_preparation 'Magnetic properties'
_exptl_crystal_recrystallization_method 'Re-crystallisation from solvent: water/methanol'
_exptl_crystal_size_max 0.305
_exptl_crystal_size_mid 0.054
_exptl_crystal_size_min 0.017
_refine_diff_density_max 0.892
_refine_diff_density_min -0.925
_refine_diff_density_rms 0.126
_refine_ls_abs_structure_details
;
 Flack x determined using 4177 quotients [(I+)-(I-)]/[(I+)+(I-)]
 (Parsons et at., 2004, 2013). 
 x = -0.016(6) by classical fit to all intensities. 
 Hooft parameter y = -0.004(3).
;
_refine_ls_abs_structure_Flack -0.017(4)
_refine_ls_extinction_method none
_refine_ls_goodness_of_fit_ref 0.984
_refine_ls_hydrogen_treatment constr
_refine_ls_matrix_type full
_refine_ls_number_parameters 391
_refine_ls_number_reflns 10726
_refine_ls_number_restraints 2
_refine_ls_restrained_S_all 0.983
_refine_ls_R_factor_all 0.0376
_refine_ls_R_factor_gt 0.0274
_refine_ls_shift/su_max 0.001
_refine_ls_shift/su_mean 0.000
_refine_ls_structure_factor_coef Fsqd
_refine_ls_weighting_details 'w=1/[\s^2^(Fo^2^)+(0.0191P)^2^] where P=(Fo^2^+2Fc^2^)/3'
_refine_ls_weighting_scheme calc
_refine_ls_wR_factor_gt 0.0443
_refine_ls_wR_factor_ref 0.0460
_reflns_Friedel_coverage 0.972
_reflns_Friedel_fraction_full 0.999
_reflns_Friedel_fraction_max 0.974
_reflns_number_gt 9393
_reflns_number_total 10726
_reflns_threshold_expression 'I > 2\s(I)'
_cod_data_source_file c8cc04995e2.cif
_cod_data_source_block 18srv253
_cod_depositor_comments
;
The following automatic conversions were performed:

'_diffrn_radiation_probe' value 'X-ray' changed to 'x-ray' according
to
/home/data/users/saulius/crontab/automatic-downloads/rss-feeds/RSC/lib/dictionaries/cif_core.dic
dictionary named 'cif_core.dic' version 2.4.2 from 2011-04-26.

Automatic conversion script
Id: cif_fix_values 4973 2017-02-22 13:04:09Z antanas 

 Adding full bibliography for 7121932--7121939.cif.
;
_cod_database_code 7121933
_ccdc_comments 'isomorphous with IMAYEC (Tb), OHIPAW (Eu), OHIPEA (Gd), OHIPIE (Lu)'
_shelx_shelxl_version_number 2018/3
_shelx_space_group_comment
;
The symmetry employed for this shelxl refinement is uniquely defined
by the following loop, which should always be used as a source of
symmetry information in preference to the above space-group names.
They are only intended as comments.
;
_shelx_estimated_absorpt_t_max 0.943
_shelx_estimated_absorpt_t_min 0.414
_olex2_refinement_description
;
1. Fixed Uiso
 At 1.2 times of:
  All C(H) groups, All C(H,H) groups
 At 1.5 times of:
  All O(H,H) groups
2. Uiso/Uaniso restraints and constraints
Uanis(O3W') = Uanis(O3W)
3. Others
 Fixed Sof: O3W'(0.2) O3W(0.8)
4.a Riding coordinates:
 O3W(H3WA,H3WB), O1W(H1WA,H1WB), O2W(H2WA,H2WB)
4.b Secondary CH2 refined with riding coordinates:
 C2(H2A,H2B), C3(H3A,H3B), C5(H5A,H5B), C6(H6A,H6B), C8(H8A,H8B), C9(H9A,H9B),
 C11(H11A,H11B), C21(H21A,H21B), C31(H31A,H31B)
4.c Aromatic/amide H refined with riding coordinates:
 C13(H13), C14(H14), C15(H15), C23(H23), C24(H24), C25(H25), C33(H33),
 C34(H34), C35(H35)
;
_olex2_diffrn_ambient_temperature_device 'Oxford Cryosystems'
_olex2_submission_special_instructions 'No special instructions were received'

loop_
_space_group_symop_operation_xyz
'x, y, z'
'x+1/2, -y, z+1/2'

loop_
_atom_site_label
_atom_site_type_symbol
_atom_site_fract_x
_atom_site_fract_y
_atom_site_fract_z
_atom_site_U_iso_or_equiv
_atom_site_adp_type
_atom_site_occupancy
_atom_site_site_symmetry_order
_atom_site_calc_flag
_atom_site_refinement_flags_posn
_atom_site_refinement_flags_occupancy
_atom_site_disorder_assembly
_atom_site_disorder_group
Yb Yb 0.45272(2) 0.27528(2) 0.39823(2) 0.00835(3) Uani 1 1 d . . . .
O11 O 0.6158(3) 0.1130(2) 0.42082(18) 0.0138(5) Uani 1 1 d . . . .
O12 O 0.7243(3) -0.0456(2) 0.3709(2) 0.0195(6) Uani 1 1 d . . . .
O21 O 0.6919(3) 0.3598(2) 0.48436(18) 0.0139(5) Uani 1 1 d . . . .
O22 O 0.8128(4) 0.4364(3) 0.6178(2) 0.0225(7) Uani 1 1 d . . . .
O31 O 0.6021(3) 0.3039(2) 0.27992(19) 0.0161(6) Uani 1 1 d . . . .
O32 O 0.7149(3) 0.4106(3) 0.18064(18) 0.0190(6) Uani 1 1 d . . . .
N1 N 0.1640(4) 0.2950(3) 0.2886(2) 0.0114(6) Uani 1 1 d . . . .
N4 N 0.2033(4) 0.1786(3) 0.4630(2) 0.0112(6) Uani 1 1 d . . . .
N7 N 0.2476(4) 0.4222(3) 0.4582(2) 0.0122(6) Uani 1 1 d . . . .
N11 N 0.3893(4) 0.1320(3) 0.2732(2) 0.0116(6) Uani 1 1 d . . . .
N21 N 0.5051(4) 0.2236(3) 0.5638(2) 0.0113(6) Uani 1 1 d . . . .
N31 N 0.4920(4) 0.4782(3) 0.3610(2) 0.0110(6) Uani 1 1 d . . . .
C2 C 0.0263(5) 0.2181(3) 0.3123(3) 0.0157(7) Uani 1 1 d . . . .
H2A H -0.029048 0.179486 0.255429 0.019 Uiso 1 1 calc R . . .
H2B H -0.061424 0.264917 0.335220 0.019 Uiso 1 1 calc R . . .
C3 C 0.0897(5) 0.1288(3) 0.3842(3) 0.0146(7) Uani 1 1 d . . . .
H3A H -0.009072 0.092887 0.406054 0.018 Uiso 1 1 calc R . . .
H3B H 0.151785 0.069017 0.355806 0.018 Uiso 1 1 calc R . . .
C5 C 0.1037(5) 0.2567(3) 0.5155(3) 0.0150(8) Uani 1 1 d . . . .
H5A H 0.087245 0.218725 0.573455 0.018 Uiso 1 1 calc R . . .
H5B H -0.010500 0.268910 0.478506 0.018 Uiso 1 1 calc R . . .
C6 C 0.1854(6) 0.3707(4) 0.5389(3) 0.0151(8) Uani 1 1 d . . . .
H6A H 0.101282 0.422196 0.560120 0.018 Uiso 1 1 calc R . . .
H6B H 0.282251 0.361664 0.589921 0.018 Uiso 1 1 calc R . . .
C8 C 0.1000(5) 0.4556(3) 0.3862(3) 0.0145(7) Uani 1 1 d . . . .
H8A H 0.089664 0.539363 0.385792 0.017 Uiso 1 1 calc R . . .
H8B H -0.005930 0.424079 0.403464 0.017 Uiso 1 1 calc R . . .
C9 C 0.1145(5) 0.4159(3) 0.2898(3) 0.0127(7) Uani 1 1 d . . . .
H9A H 0.003672 0.426840 0.249136 0.015 Uiso 1 1 calc R . . .
H9B H 0.200681 0.462586 0.265404 0.015 Uiso 1 1 calc R . . .
C11 C 0.1943(5) 0.2665(4) 0.1943(3) 0.0148(7) Uani 1 1 d . . . .
H11A H 0.267545 0.325098 0.172448 0.018 Uiso 1 1 calc R . . .
H11B H 0.084411 0.264711 0.151541 0.018 Uiso 1 1 calc R . . .
C12 C 0.2795(5) 0.1528(3) 0.1954(3) 0.0137(8) Uani 1 1 d . . . .
C13 C 0.2563(5) 0.0778(3) 0.1226(3) 0.0157(8) Uani 1 1 d . . . .
H13 H 0.175714 0.093395 0.068983 0.019 Uiso 1 1 calc R . . .
C14 C 0.3520(5) -0.0203(4) 0.1290(3) 0.0177(8) Uani 1 1 d . . . .
H14 H 0.336378 -0.073872 0.080105 0.021 Uiso 1 1 calc R . . .
C15 C 0.4714(5) -0.0404(3) 0.2073(3) 0.0149(7) Uani 1 1 d . . . .
H15 H 0.540455 -0.106648 0.212554 0.018 Uiso 1 1 calc R . . .
C16 C 0.4869(5) 0.0389(3) 0.2775(3) 0.0115(7) Uani 1 1 d . . . .
C17 C 0.6207(5) 0.0332(3) 0.3639(3) 0.0124(7) Uani 1 1 d . . . .
C21 C 0.2833(5) 0.0888(3) 0.5269(3) 0.0129(7) Uani 1 1 d . . . .
H21A H 0.337424 0.030922 0.492333 0.015 Uiso 1 1 calc R . . .
H21B H 0.195603 0.051049 0.557006 0.015 Uiso 1 1 calc R . . .
C22 C 0.4150(5) 0.1435(3) 0.5981(3) 0.0125(7) Uani 1 1 d . . . .
C23 C 0.4410(5) 0.1174(4) 0.6912(3) 0.0177(8) Uani 1 1 d . . . .
H23 H 0.377293 0.058702 0.714081 0.021 Uiso 1 1 calc R . . .
C24 C 0.5613(5) 0.1783(4) 0.7502(3) 0.0222(9) Uani 1 1 d . . . .
H24 H 0.579214 0.163096 0.814488 0.027 Uiso 1 1 calc R . . .
C25 C 0.6559(5) 0.2619(4) 0.7147(3) 0.0194(8) Uani 1 1 d . . . .
H25 H 0.739545 0.304481 0.753949 0.023 Uiso 1 1 calc R . . .
C26 C 0.6250(5) 0.2816(3) 0.6201(3) 0.0134(7) Uani 1 1 d . . . .
C27 C 0.7190(5) 0.3678(3) 0.5715(3) 0.0140(7) Uani 1 1 d . . . .
C31 C 0.3512(6) 0.5228(4) 0.4884(3) 0.0127(10) Uani 1 1 d . . . .
H31A H 0.429842 0.504946 0.545996 0.015 Uiso 1 1 calc R . . .
H31B H 0.275681 0.585393 0.501597 0.015 Uiso 1 1 calc R . . .
C32 C 0.4529(7) 0.5604(3) 0.4159(2) 0.0123(8) Uani 1 1 d . . . .
C33 C 0.5134(5) 0.6700(3) 0.4107(3) 0.0171(8) Uani 1 1 d . . . .
H33 H 0.481249 0.728037 0.449395 0.021 Uiso 1 1 calc R . . .
C34 C 0.6223(6) 0.6938(4) 0.3479(3) 0.0217(9) Uani 1 1 d . . . .
H34 H 0.667081 0.768018 0.343500 0.026 Uiso 1 1 calc R . . .
C35 C 0.6641(5) 0.6072(4) 0.2918(3) 0.0189(8) Uani 1 1 d . . . .
H35 H 0.737253 0.621480 0.248004 0.023 Uiso 1 1 calc R . . .
C36 C 0.5990(6) 0.5012(4) 0.3002(3) 0.0122(9) Uani 1 1 d . . . .
C37 C 0.6421(5) 0.3977(4) 0.2482(3) 0.0132(8) Uani 1 1 d . . . .
O3W' O 0.750(2) 0.1574(17) 0.1287(13) 0.0330(11) Uani 0.2 1 d . P A 1
O3W O 0.8024(6) 0.1883(4) 0.0924(3) 0.0330(11) Uani 0.8 1 d . P B 2
H3WA H 0.780122 0.235644 0.132362 0.049 Uiso 1 1 d R . . .
H3WB H 0.710212 0.159584 0.064672 0.049 Uiso 1 1 d R . . .
O1W O 0.5053(4) 0.1602(3) -0.03415(19) 0.0244(7) Uani 1 1 d . . . .
H1WA H 0.432613 0.117850 -0.066609 0.037 Uiso 1 1 d R . . .
H1WB H 0.453743 0.222850 -0.030859 0.037 Uiso 1 1 d R . . .
O2W O 0.4376(4) 0.3708(3) 0.0344(2) 0.0249(7) Uani 1 1 d . . . .
H2WA H 0.354881 0.413259 0.042417 0.037 Uiso 1 1 d R . . .
H2WB H 0.507331 0.375829 0.084477 0.037 Uiso 1 1 d R . . .

loop_
_atom_site_aniso_label
_atom_site_aniso_U_11
_atom_site_aniso_U_22
_atom_site_aniso_U_33
_atom_site_aniso_U_23
_atom_site_aniso_U_13
_atom_site_aniso_U_12
Yb 0.00733(5) 0.00956(6) 0.00833(5) -0.00003(14) 0.00179(4) 0.00027(14)
O11 0.0141(13) 0.0146(14) 0.0117(12) -0.0014(10) -0.0009(10) 0.0044(10)
O12 0.0196(15) 0.0131(14) 0.0235(15) -0.0033(11) -0.0036(12) 0.0055(11)
O21 0.0130(13) 0.0180(15) 0.0106(12) 0.0013(11) 0.0011(10) -0.0022(11)
O22 0.0196(15) 0.0277(18) 0.0198(15) -0.0073(13) 0.0015(12) -0.0095(12)
O31 0.0165(14) 0.0166(15) 0.0169(14) -0.0027(11) 0.0077(11) -0.0024(10)
O32 0.0139(13) 0.0316(18) 0.0128(13) 0.0034(12) 0.0055(11) -0.0029(12)
N1 0.0102(14) 0.0130(17) 0.0108(14) 0.0006(12) 0.0014(11) 0.0010(11)
N4 0.0108(14) 0.0122(15) 0.0114(14) 0.0022(12) 0.0042(11) -0.0006(12)
N7 0.0111(15) 0.0132(16) 0.0130(15) -0.0010(12) 0.0043(12) 0.0014(12)
N11 0.0101(14) 0.0146(16) 0.0102(14) 0.0002(12) 0.0019(11) -0.0020(12)
N21 0.0100(13) 0.0132(15) 0.0107(13) 0.0002(13) 0.0015(11) 0.0014(12)
N31 0.0087(14) 0.0127(15) 0.0108(14) -0.0005(12) -0.0012(11) 0.0013(11)
C2 0.0105(16) 0.018(2) 0.0184(18) 0.0017(16) 0.0016(14) -0.0026(15)
C3 0.0142(17) 0.0143(19) 0.0153(18) -0.0003(14) 0.0020(14) -0.0041(14)
C5 0.0129(17) 0.017(2) 0.0161(18) 0.0033(14) 0.0062(14) 0.0018(13)
C6 0.015(2) 0.018(2) 0.0137(18) 0.0019(15) 0.0071(16) 0.0043(16)
C8 0.0110(17) 0.0139(19) 0.0185(19) 0.0025(15) 0.0022(14) 0.0036(14)
C9 0.0105(17) 0.0136(19) 0.0139(17) 0.0018(14) 0.0015(14) 0.0021(14)
C11 0.0133(18) 0.019(2) 0.0109(16) 0.0040(16) -0.0018(14) 0.0008(16)
C12 0.0110(17) 0.015(2) 0.0148(17) 0.0020(14) 0.0018(14) -0.0014(14)
C13 0.0135(18) 0.021(2) 0.0116(17) 0.0002(15) -0.0001(14) -0.0030(15)
C14 0.020(2) 0.019(2) 0.0144(18) -0.0058(15) 0.0033(15) -0.0055(16)
C15 0.0148(18) 0.0156(19) 0.0148(18) -0.0019(15) 0.0043(14) -0.0004(14)
C16 0.0096(16) 0.0131(18) 0.0118(16) 0.0012(14) 0.0012(13) -0.0016(13)
C17 0.0112(17) 0.0131(18) 0.0132(17) 0.0005(14) 0.0030(14) -0.0006(14)
C21 0.0124(17) 0.0128(19) 0.0137(18) 0.0026(14) 0.0030(14) -0.0006(14)
C22 0.0116(17) 0.0127(18) 0.0142(17) 0.0026(14) 0.0048(14) 0.0044(13)
C23 0.0182(19) 0.021(2) 0.0152(18) 0.0057(15) 0.0054(15) 0.0048(16)
C24 0.023(2) 0.033(2) 0.0110(18) 0.0038(17) 0.0042(16) 0.0055(19)
C25 0.0197(19) 0.023(2) 0.0138(18) -0.0033(16) -0.0018(15) 0.0042(16)
C26 0.0112(17) 0.0156(19) 0.0132(17) -0.0042(15) 0.0009(14) 0.0041(16)
C27 0.0089(16) 0.018(2) 0.0158(18) -0.0031(15) 0.0025(14) 0.0031(14)
C31 0.009(2) 0.017(2) 0.013(2) -0.0028(17) 0.0052(16) 0.0008(17)
C32 0.0128(15) 0.0140(16) 0.009(2) -0.0002(12) -0.002(2) 0.0025(17)
C33 0.0219(19) 0.0116(18) 0.0157(19) 0.0003(15) -0.0030(15) -0.0007(15)
C34 0.026(2) 0.014(2) 0.022(2) 0.0050(16) -0.0074(17) -0.0057(16)
C35 0.018(2) 0.023(2) 0.0141(18) 0.0065(16) -0.0008(15) -0.0075(16)
C36 0.005(2) 0.021(2) 0.0101(19) 0.0022(17) 0.0012(15) -0.0026(17)
C37 0.0072(17) 0.021(2) 0.0117(18) 0.0017(15) 0.0018(15) -0.0048(15)
O3W' 0.024(2) 0.033(3) 0.038(3) -0.016(2) -0.0084(18) 0.0053(19)
O3W 0.024(2) 0.033(3) 0.038(3) -0.016(2) -0.0084(18) 0.0053(19)
O1W 0.0218(15) 0.0284(18) 0.0218(15) -0.0078(13) 0.0000(12) -0.0029(13)
O2W 0.0243(16) 0.0279(17) 0.0211(15) -0.0033(13) -0.0009(13) -0.0020(13)

loop_
_atom_type_symbol
_atom_type_description
_atom_type_scat_dispersion_real
_atom_type_scat_dispersion_imag
_atom_type_scat_source
C C 0.0033 0.0016 'International Tables Vol C Tables 4.2.6.8 and 6.1.1.4'
H H 0.0000 0.0000 'International Tables Vol C Tables 4.2.6.8 and 6.1.1.4'
N N 0.0061 0.0033 'International Tables Vol C Tables 4.2.6.8 and 6.1.1.4'
O O 0.0106 0.0060 'International Tables Vol C Tables 4.2.6.8 and 6.1.1.4'
Yb Yb -0.3850 5.5486 'International Tables Vol C Tables 4.2.6.8 and 6.1.1.4'

loop_
_exptl_crystal_face_index_h
_exptl_crystal_face_index_k
_exptl_crystal_face_index_l
_exptl_crystal_face_perp_dist
1.00 0.00 0.00 0.1460
-1.00 0.00 0.00 0.1330
0.00 0.00 1.00 0.0120
0.00 0.00 -1.00 0.0270
0.00 -1.00 0.00 0.0050
0.00 1.00 0.00 0.0080

loop_
_geom_angle_atom_site_label_1
_geom_angle_atom_site_label_2
_geom_angle_atom_site_label_3
_geom_angle
O11 Yb O21 83.46(10)
O11 Yb N1 125.79(10)
O11 Yb N4 91.59(10)
O11 Yb N7 149.76(9)
O11 Yb N11 65.48(9)
O11 Yb N21 69.73(10)
O11 Yb N31 137.97(10)
O21 Yb N1 149.50(11)
O21 Yb N4 126.28(9)
O21 Yb N7 91.82(10)
O21 Yb N11 137.88(10)
O21 Yb N21 65.08(10)
O21 Yb N31 65.66(10)
O31 Yb O11 83.27(10)
O31 Yb O21 82.65(10)
O31 Yb N1 91.72(10)
O31 Yb N4 149.98(10)
O31 Yb N7 125.86(10)
O31 Yb N11 66.74(10)
O31 Yb N21 139.39(10)
O31 Yb N31 65.81(10)
N1 Yb N4 67.45(10)
N1 Yb N7 67.34(10)
N4 Yb N7 67.29(10)
N11 Yb N1 63.15(10)
N11 Yb N4 84.17(10)
N11 Yb N7 129.31(10)
N21 Yb N1 128.58(10)
N21 Yb N4 63.15(10)
N21 Yb N7 81.16(10)
N21 Yb N11 122.78(11)
N21 Yb N31 116.49(10)
N31 Yb N1 84.64(10)
N31 Yb N4 129.35(10)
N31 Yb N7 63.06(10)
N31 Yb N11 120.51(10)
C17 O11 Yb 126.8(2)
C27 O21 Yb 124.8(2)
C37 O31 Yb 127.2(3)
C2 N1 Yb 113.9(2)
C9 N1 Yb 106.8(2)
C9 N1 C2 111.9(3)
C9 N1 C11 108.3(3)
C11 N1 Yb 107.4(2)
C11 N1 C2 108.3(3)
C3 N4 Yb 107.0(2)
C3 N4 C5 109.9(3)
C3 N4 C21 111.1(3)
C5 N4 Yb 114.6(2)
C21 N4 Yb 105.7(2)
C21 N4 C5 108.5(3)
C6 N7 Yb 107.7(2)
C6 N7 C8 110.3(3)
C8 N7 Yb 113.1(2)
C31 N7 Yb 106.6(2)
C31 N7 C6 109.3(3)
C31 N7 C8 109.7(3)
C12 N11 Yb 122.1(3)
C16 N11 Yb 118.3(2)
C16 N11 C12 118.8(3)
C22 N21 Yb 122.1(2)
C22 N21 C26 119.8(3)
C26 N21 Yb 118.1(3)
C32 N31 Yb 121.1(2)
C32 N31 C36 119.2(4)
C36 N31 Yb 116.9(3)
N1 C2 C3 114.0(3)
N4 C3 C2 111.4(3)
N4 C5 C6 114.8(3)
N7 C6 C5 111.6(3)
N7 C8 C9 114.2(3)
N1 C9 C8 111.7(3)
N1 C11 C12 109.5(3)
N11 C12 C11 113.7(3)
N11 C12 C13 122.0(4)
C13 C12 C11 124.1(3)
C12 C13 C14 118.8(4)
C13 C14 C15 119.6(4)
C16 C15 C14 118.0(4)
N11 C16 C15 122.5(3)
N11 C16 C17 113.5(3)
C15 C16 C17 124.0(3)
O11 C17 C16 115.3(3)
O12 C17 O11 126.6(4)
O12 C17 C16 118.0(3)
N4 C21 C22 108.3(3)
N21 C22 C21 113.3(3)
N21 C22 C23 121.9(4)
C23 C22 C21 124.7(4)
C24 C23 C22 118.8(4)
C23 C24 C25 119.5(4)
C26 C25 C24 118.3(4)
N21 C26 C25 121.6(4)
N21 C26 C27 113.9(3)
C25 C26 C27 124.4(4)
O21 C27 C26 114.4(3)
O22 C27 O21 126.7(4)
O22 C27 C26 118.9(3)
N7 C31 C32 111.2(4)
N31 C32 C31 114.9(3)
N31 C32 C33 121.9(4)
C33 C32 C31 123.0(4)
C32 C33 C34 118.8(4)
C35 C34 C33 118.8(4)
C36 C35 C34 119.3(4)
N31 C36 C35 122.0(4)
N31 C36 C37 113.0(4)
C35 C36 C37 125.0(4)
O31 C37 Yb 34.54(18)
O31 C37 C36 115.4(4)
O32 C37 Yb 160.0(3)
O32 C37 O31 125.7(4)
O32 C37 C36 118.9(4)
C36 C37 Yb 81.0(2)

loop_
_geom_bond_atom_site_label_1
_geom_bond_atom_site_label_2
_geom_bond_distance
Yb O11 2.303(3)
Yb O21 2.330(3)
Yb O31 2.285(3)
Yb N1 2.592(3)
Yb N4 2.598(3)
Yb N7 2.626(3)
Yb N11 2.487(3)
Yb N21 2.479(3)
Yb N31 2.484(3)
O11 C17 1.264(4)
O12 C17 1.234(4)
O21 C27 1.268(4)
O22 C27 1.229(5)
O31 C37 1.260(5)
O32 C37 1.237(5)
N1 C2 1.505(5)
N1 C9 1.478(5)
N1 C11 1.485(5)
N4 C3 1.472(5)
N4 C5 1.506(5)
N4 C21 1.487(5)
N7 C6 1.487(5)
N7 C8 1.500(5)
N7 C31 1.470(5)
N11 C12 1.344(5)
N11 C16 1.338(5)
N21 C22 1.332(5)
N21 C26 1.344(5)
N31 C32 1.330(4)
N31 C36 1.357(5)
C2 C3 1.519(5)
C5 C6 1.507(6)
C8 C9 1.515(5)
C11 C12 1.499(6)
C12 C13 1.377(5)
C13 C14 1.379(6)
C14 C15 1.389(5)
C15 C16 1.383(5)
C16 C17 1.520(5)
C21 C22 1.501(5)
C22 C23 1.386(5)
C23 C24 1.383(6)
C24 C25 1.392(6)
C25 C26 1.391(6)
C26 C27 1.508(6)
C31 C32 1.505(6)
C32 C33 1.385(6)
C33 C34 1.394(6)
C34 C35 1.385(6)
C35 C36 1.365(7)
C36 C37 1.508(7)

loop_
_geom_hbond_atom_site_label_D
_geom_hbond_atom_site_label_H
_geom_hbond_atom_site_label_A
_geom_hbond_distance_DH
_geom_hbond_distance_HA
_geom_hbond_distance_DA
_geom_hbond_angle_DHA
_geom_hbond_site_symmetry_A
_geom_hbond_publ_flag
C34 H34 O12 0.95 2.27 3.179(5) 161.2 1_565 yes
O3W' H3WA O32 0.95 2.27 3.10(2) 146.2 . yes
O3W H3WA O32 0.85 2.27 3.052(5) 153.8 . yes
O3W' H3WB O1W 0.94 2.00 2.831(19) 145.9 . yes
O3W H3WB O1W 0.85 2.00 2.779(5) 152.3 . yes
O1W H1WA O12 0.85 1.95 2.783(4) 165.4 2_454 yes
O1W H1WB O2W 0.85 2.00 2.765(4) 148.4 . yes
O2W H2WA O22 0.85 2.14 2.836(4) 138.3 2_464 yes
O2W H2WB O32 0.85 2.03 2.857(4) 163.6 . yes
